data_7105380
loop_
_publ_author_name
'Tanh Jeazet, Harold B'
'Gloe, Kerstin'
'Doert, Thomas'
'Kataeva, Olga N'
'J\"ager, Anne'
'Geipel, Gerhard'
'Bernhard, Gert'
'B\"uchner, Bernd'
'Gloe, Karsten'

_publ_section_title
;
 Self-assembly of neutral hexanuclear circular copper(II)
 meso-helicates: topological control by sulfate ions.
;
_journal_issue 14
_journal_name_full 'Chemical communications (Cambridge, England)'
_journal_page_first 2373
_journal_page_last 2375
_journal_paper_doi 10.1039/b925469b
_journal_volume 46
_journal_year 2010
_chemical_formula_moiety 'C144 H108 Cu6 N24 O24 S12 + 24 H2 O'
_chemical_formula_sum 'C144 H156 Cu6 N24 O48 S12'
_chemical_formula_weight 3756.89
_chemical_name_systematic
;
?
;
_space_group_IT_number 148
_symmetry_cell_setting trigonal
_symmetry_space_group_name_Hall '-R 3'
_symmetry_space_group_name_H-M 'R -3 :H'
_atom_sites_solution_hydrogens geom
_atom_sites_solution_primary direct
_atom_sites_solution_secondary difmap
_audit_creation_method SHELXL-97
_cell_angle_alpha 90.00
_cell_angle_beta 90.00
_cell_angle_gamma 120.00
_cell_formula_units_Z 3
_cell_length_a 23.7647(6)
_cell_length_b 23.7647(6)
_cell_length_c 25.3824(8)
_cell_measurement_reflns_used 9904
_cell_measurement_temperature 173(2)
_cell_measurement_theta_max 25.09
_cell_measurement_theta_min 2.41
_cell_volume 12414.5(6)
_computing_cell_refinement 'APEX2 v2, 1-4 (Bruker AXS, 2005-2007)'
_computing_data_collection 'APEX2 v2, 1-4 (Bruker AXS, 2005-2007)'
_computing_data_reduction 'SAINT NT v6.0 (Bruker AXS, 2003)'
_computing_molecular_graphics 'ORTEP-3 for Windows (Farrugia, 1997)'
_computing_publication_material 'WinGX (Farrugia 1999), enCIFer (Allen et al. 2004)'
_computing_structure_refinement 'SHELXL-97 (Sheldrick, 1997), WinGX (Farrugia 1999), PLATON (Spek 2005)'
_computing_structure_solution 'SIR2004 (Burla et al., 2005)'
_diffrn_ambient_temperature 173(2)
_diffrn_measured_fraction_theta_full 0.997
_diffrn_measured_fraction_theta_max 0.997
_diffrn_measurement_device 'Bruker Kappa APEX II CCD'
_diffrn_measurement_device_type 'CCD area detector'
_diffrn_measurement_method '0.5 deg, \f and \w scans'
_diffrn_radiation_monochromator graphite
_diffrn_radiation_source 'fine-focus sealed tube'
_diffrn_radiation_type MoK\a
_diffrn_radiation_wavelength 0.71073
_diffrn_reflns_av_R_equivalents 0.0449
_diffrn_reflns_av_sigmaI/netI 0.0361
_diffrn_reflns_limit_h_max 30
_diffrn_reflns_limit_h_min -30
_diffrn_reflns_limit_k_max 30
_diffrn_reflns_limit_k_min -30
_diffrn_reflns_limit_l_max 31
_diffrn_reflns_limit_l_min -32
_diffrn_reflns_number 45135
_diffrn_reflns_theta_full 27.50
_diffrn_reflns_theta_max 27.50
_diffrn_reflns_theta_min 2.55
_exptl_absorpt_coefficient_mu 0.997
_exptl_absorpt_correction_T_max 0.980
_exptl_absorpt_correction_T_min 0.907
_exptl_absorpt_correction_type multi-scan
_exptl_absorpt_process_details 'SADABS version 2.10 (Sheldrick,Bruker AXS Inc.,2002)'
_exptl_crystal_colour 'dark brown'
_exptl_crystal_density_diffrn 1.51
_exptl_crystal_density_method 'not measured'
_exptl_crystal_description needle
_exptl_crystal_F_000 5814
_exptl_crystal_size_max 0.10
_exptl_crystal_size_mid 0.05
_exptl_crystal_size_min 0.02
_refine_diff_density_max 1.089
_refine_diff_density_min -0.617
_refine_diff_density_rms 0.103
_refine_ls_extinction_method none
_refine_ls_goodness_of_fit_ref 1.086
_refine_ls_hydrogen_treatment constr
_refine_ls_matrix_type full
_refine_ls_number_parameters 353
_refine_ls_number_reflns 6315
_refine_ls_number_restraints 0
_refine_ls_restrained_S_all 1.086
_refine_ls_R_factor_all 0.0837
_refine_ls_R_factor_gt 0.0539
_refine_ls_shift/su_max 0.036
_refine_ls_shift/su_mean 0.001
_refine_ls_structure_factor_coef Fsqd
_refine_ls_weighting_details 'calc w=1/[\s^2^(Fo^2^)+(0.0736P)^2^+50.5259P] where P=(Fo^2^+2Fc^2^)/3'
_refine_ls_weighting_scheme calc
_refine_ls_wR_factor_gt 0.1382
_refine_ls_wR_factor_ref 0.1578
_reflns_number_gt 4533
_reflns_number_total 6315
_reflns_threshold_expression >2sigma(I)
_cod_data_source_file b925469b.txt
_cod_data_source_block 62_v2
_cod_original_sg_symbol_H-M R-3
_cod_database_code 7105380

loop_
_symmetry_equiv_pos_as_xyz
'x, y, z'
'-y, x-y, z'
'-x+y, -x, z'
'x+2/3, y+1/3, z+1/3'
'-y+2/3, x-y+1/3, z+1/3'
'-x+y+2/3, -x+1/3, z+1/3'
'x+1/3, y+2/3, z+2/3'
'-y+1/3, x-y+2/3, z+2/3'
'-x+y+1/3, -x+2/3, z+2/3'
'-x, -y, -z'
'y, -x+y, -z'
'x-y, x, -z'
'-x+2/3, -y+1/3, -z+1/3'
'y+2/3, -x+y+1/3, -z+1/3'
'x-y+2/3, x+1/3, -z+1/3'
'-x+1/3, -y+2/3, -z+2/3'
'y+1/3, -x+y+2/3, -z+2/3'
'x-y+1/3, x+2/3, -z+2/3'

loop_
_atom_site_label
_atom_site_type_symbol
_atom_site_fract_x
_atom_site_fract_y
_atom_site_fract_z
_atom_site_U_iso_or_equiv
_atom_site_adp_type
_atom_site_occupancy
_atom_site_symmetry_multiplicity
_atom_site_calc_flag
_atom_site_refinement_flags
_atom_site_disorder_assembly
_atom_site_disorder_group
Cu1 Cu 0.58682(2) 0.565974(19) 0.148466(16) 0.03039(14) Uani 1 1 d . . .
N1 N 0.60943(14) 0.65458(13) 0.12038(12) 0.0331(6) Uani 1 1 d . . .
C2 C 0.57683(19) 0.68544(18) 0.13127(15) 0.0389(8) Uani 1 1 d . . .
H2 H 0.5435 0.6676 0.1572 0.047 Uiso 1 1 calc R . .
C3 C 0.5896(2) 0.74195(19) 0.10641(17) 0.0450(9) Uani 1 1 d . . .
H3 H 0.5655 0.7626 0.1152 0.054 Uiso 1 1 calc R . .
C4 C 0.6379(2) 0.76862(19) 0.06850(17) 0.0466(10) Uani 1 1 d . . .
H4 H 0.6473 0.8077 0.0510 0.056 Uiso 1 1 calc R . .
C5 C 0.6721(2) 0.73731(18) 0.05655(16) 0.0427(9) Uani 1 1 d . . .
H5 H 0.7053 0.7542 0.0305 0.051 Uiso 1 1 calc R . .
C6 C 0.65687(17) 0.68041(16) 0.08362(14) 0.0335(8) Uani 1 1 d . . .
C7 C 0.69126(18) 0.64468(17) 0.07302(14) 0.0361(8) Uani 1 1 d . . .
H7 H 0.7273 0.6618 0.0496 0.043 Uiso 1 1 calc R . .
N8 N 0.67189(14) 0.59031(14) 0.09580(11) 0.0334(6) Uani 1 1 d . . .
C9 C 0.70373(16) 0.55428(17) 0.08643(14) 0.0348(8) Uani 1 1 d . . .
C10 C 0.73056(18) 0.55314(19) 0.03805(15) 0.0399(8) Uani 1 1 d . . .
H10 H 0.7302 0.5792 0.0098 0.048 Uiso 1 1 calc R . .
C11 C 0.75768(19) 0.51415(19) 0.03119(16) 0.0421(9) Uani 1 1 d . . .
H11 H 0.7763 0.5136 -0.0018 0.051 Uiso 1 1 calc R . .
C12 C 0.75780(18) 0.47547(18) 0.07267(16) 0.0397(8) Uani 1 1 d . . .
C13 C 0.73216(18) 0.47773(19) 0.12099(16) 0.0420(9) Uani 1 1 d . . .
H13 H 0.7333 0.4525 0.1495 0.050 Uiso 1 1 calc R . .
C14 C 0.70493(17) 0.51655(18) 0.12776(15) 0.0388(8) Uani 1 1 d . . .
H14 H 0.6869 0.5175 0.1609 0.047 Uiso 1 1 calc R . .
S15 S 0.78236(6) 0.41698(5) 0.06648(5) 0.0575(3) Uani 1 1 d . . .
C16 C 0.44723(18) 0.60633(18) -0.01564(17) 0.0418(9) Uani 1 1 d . . .
C17 C 0.50977(17) 0.61619(17) -0.01598(15) 0.0358(8) Uani 1 1 d . . .
H17 H 0.5395 0.6431 -0.0423 0.043 Uiso 1 1 calc R . .
C18 C 0.52935(16) 0.58773(16) 0.02107(13) 0.0305(7) Uani 1 1 d . . .
H18 H 0.5723 0.5946 0.0201 0.037 Uiso 1 1 calc R . .
C19 C 0.48632(16) 0.54873(16) 0.06015(14) 0.0322(7) Uani 1 1 d . . .
C20 C 0.42365(19) 0.5388(2) 0.06135(18) 0.0488(10) Uani 1 1 d . . .
H20 H 0.3942 0.5123 0.0880 0.059 Uiso 1 1 calc R . .
C21 C 0.40435(19) 0.5675(2) 0.0237(2) 0.0523(11) Uani 1 1 d . . .
H21 H 0.3614 0.5607 0.0245 0.063 Uiso 1 1 calc R . .
N22 N 0.50767(14) 0.52047(14) 0.09888(11) 0.0316(6) Uani 1 1 d . . .
C23 C 0.47096(18) 0.46004(17) 0.10960(15) 0.0367(8) Uani 1 1 d . . .
H23 H 0.4309 0.4348 0.0916 0.044 Uiso 1 1 calc R . .
C24 C 0.49186(19) 0.43092(17) 0.14970(14) 0.0372(8) Uani 1 1 d . . .
N25 N 0.54756(15) 0.47323(14) 0.17430(11) 0.0345(7) Uani 1 1 d . . .
C26 C 0.5700(2) 0.45075(19) 0.21206(15) 0.0401(9) Uani 1 1 d . . .
H26 H 0.6090 0.4800 0.2299 0.048 Uiso 1 1 calc R . .
C27 C 0.5376(2) 0.3850(2) 0.22609(17) 0.0494(10) Uani 1 1 d . . .
H27 H 0.5548 0.3700 0.2528 0.059 Uiso 1 1 calc R . .
C28 C 0.4809(2) 0.3424(2) 0.20122(18) 0.0522(11) Uani 1 1 d . . .
H28 H 0.4581 0.2977 0.2107 0.063 Uiso 1 1 calc R . .
C29 C 0.4575(2) 0.36568(19) 0.16187(17) 0.0466(10) Uani 1 1 d . . .
H29 H 0.4185 0.3373 0.1437 0.056 Uiso 1 1 calc R . .
S1 S 0.61338(5) 0.61403(4) 0.25714(4) 0.0423(3) Uani 1 1 d . . .
O1 O 0.64513(13) 0.60183(13) 0.20981(10) 0.0426(6) Uani 1 1 d . . .
O2 O 0.59851(18) 0.56259(14) 0.29587(12) 0.0624(9) Uani 1 1 d . . .
O3 O 0.55359(15) 0.61078(15) 0.23824(13) 0.0587(8) Uani 1 1 d . . .
O4 O 0.65755(18) 0.67673(13) 0.27901(12) 0.0615(9) Uani 1 1 d . . .
O1W O 0.3284(3) 0.2053(3) 0.1224(3) 0.147(2) Uiso 1 1 d . . .
O2W O 0.5312(4) 0.0772(4) 0.3736(3) 0.112(2) Uiso 0.70 1 d P . .
O3W O 0.5435(8) 0.2531(8) 0.2888(7) 0.138(5) Uiso 0.45 1 d P . .
O4W O 0.6667 0.3333 0.2360(9) 0.134(7) Uiso 0.51 3 d SP . .
O5W O 0.4957(7) 0.1751(7) 0.3072(6) 0.126(4) Uiso 0.40 1 d P . .
O6W O 0.3333 0.6667 0.0710(11) 0.128(9) Uiso 0.38 3 d SP . .
O7W O 0.5212(8) 0.1399(8) 0.3374(6) 0.102(5) Uiso 0.30 1 d P . .
O8W O 0.3333 0.6667 0.1667 0.12(2) Uiso 0.21 6 d SP . .
O9W O 0.4415(13) 0.7371(13) 0.1334(10) 0.141(8) Uiso 0.25 1 d P . .
O10W O 0.4437(13) 0.1708(13) 0.2758(10) 0.138(8) Uiso 0.25 1 d P . .
O12W O 0.5687(10) 0.2779(10) 0.3124(8) 0.121(6) Uiso 0.32 1 d P . .

loop_
_atom_site_aniso_label
_atom_site_aniso_U_11
_atom_site_aniso_U_22
_atom_site_aniso_U_33
_atom_site_aniso_U_23
_atom_site_aniso_U_13
_atom_site_aniso_U_12
Cu1 0.0348(2) 0.0294(2) 0.0252(2) 0.00043(16) 0.00270(17) 0.01474(18)
N1 0.0381(16) 0.0288(14) 0.0287(15) -0.0044(12) -0.0037(13) 0.0140(13)
C2 0.042(2) 0.040(2) 0.035(2) -0.0088(16) -0.0037(16) 0.0212(17)
C3 0.053(2) 0.039(2) 0.046(2) -0.0106(18) -0.0123(19) 0.0252(19)
C4 0.061(3) 0.0329(19) 0.042(2) -0.0037(17) -0.014(2) 0.0206(19)
C5 0.048(2) 0.0344(19) 0.036(2) 0.0022(16) -0.0040(17) 0.0126(17)
C6 0.0367(18) 0.0297(17) 0.0293(18) -0.0024(14) -0.0042(15) 0.0130(15)
C7 0.0353(18) 0.0385(19) 0.0283(18) 0.0024(15) 0.0039(15) 0.0138(16)
N8 0.0344(15) 0.0377(16) 0.0269(15) 0.0009(13) 0.0008(12) 0.0173(13)
C9 0.0278(17) 0.0376(19) 0.0344(19) 0.0015(15) 0.0022(14) 0.0129(15)
C10 0.044(2) 0.045(2) 0.0324(19) 0.0087(16) 0.0059(16) 0.0235(18)
C11 0.043(2) 0.048(2) 0.038(2) 0.0033(17) 0.0095(17) 0.0243(18)
C12 0.0316(18) 0.0377(19) 0.048(2) 0.0088(17) 0.0051(16) 0.0160(16)
C13 0.0340(19) 0.045(2) 0.042(2) 0.0150(17) 0.0062(16) 0.0158(17)
C14 0.0333(18) 0.044(2) 0.034(2) 0.0073(16) 0.0040(15) 0.0164(16)
S15 0.0571(7) 0.0432(6) 0.0774(8) 0.0246(6) 0.0289(6) 0.0290(5)
C16 0.0368(19) 0.0318(18) 0.053(2) -0.0031(17) -0.0114(18) 0.0141(16)
C17 0.0357(18) 0.0295(17) 0.036(2) -0.0016(15) -0.0013(15) 0.0114(15)
C18 0.0304(16) 0.0294(17) 0.0272(17) -0.0041(14) -0.0004(14) 0.0116(14)
C19 0.0311(17) 0.0313(17) 0.0307(18) -0.0043(14) -0.0014(14) 0.0129(14)
C20 0.035(2) 0.049(2) 0.055(3) 0.011(2) 0.0127(18) 0.0150(18)
C21 0.0292(19) 0.051(2) 0.074(3) 0.009(2) 0.000(2) 0.0182(18)
N22 0.0326(15) 0.0317(15) 0.0269(15) -0.0002(12) 0.0040(12) 0.0134(12)
C23 0.0354(18) 0.0349(18) 0.0334(19) -0.0033(15) 0.0050(15) 0.0127(15)
C24 0.046(2) 0.0345(18) 0.0290(18) 0.0020(15) 0.0112(16) 0.0182(16)
N25 0.0414(16) 0.0362(16) 0.0280(15) 0.0025(13) 0.0086(13) 0.0210(14)
C26 0.050(2) 0.043(2) 0.034(2) 0.0045(16) 0.0093(17) 0.0285(18)
C27 0.065(3) 0.052(2) 0.042(2) 0.015(2) 0.015(2) 0.038(2)
C28 0.070(3) 0.040(2) 0.048(3) 0.0129(19) 0.021(2) 0.029(2)
C29 0.053(2) 0.036(2) 0.042(2) 0.0036(17) 0.0131(19) 0.0155(18)
S1 0.0593(6) 0.0304(4) 0.0252(5) -0.0023(3) 0.0016(4) 0.0134(4)
O1 0.0455(15) 0.0458(15) 0.0304(14) 0.0018(12) 0.0004(11) 0.0182(12)
O2 0.106(3) 0.0387(15) 0.0315(15) 0.0037(12) 0.0118(16) 0.0277(17)
O3 0.0577(19) 0.0604(19) 0.0518(19) -0.0028(15) 0.0124(15) 0.0248(16)
O4 0.092(2) 0.0331(15) 0.0409(17) -0.0068(13) -0.0127(16) 0.0178(16)

loop_
_atom_type_symbol
_atom_type_description
_atom_type_scat_dispersion_real
_atom_type_scat_dispersion_imag
_atom_type_scat_source
C C 0.0033 0.0016 'International Tables Vol C Tables 4.2.6.8 and 6.1.1.4'
H H 0.0000 0.0000 'International Tables Vol C Tables 4.2.6.8 and 6.1.1.4'
N N 0.0061 0.0033 'International Tables Vol C Tables 4.2.6.8 and 6.1.1.4'
O O 0.0106 0.0060 'International Tables Vol C Tables 4.2.6.8 and 6.1.1.4'
S S 0.1246 0.1234 'International Tables Vol C Tables 4.2.6.8 and 6.1.1.4'
Cu Cu 0.3201 1.2651 'International Tables Vol C Tables 4.2.6.8 and 6.1.1.4'

loop_
_geom_angle_atom_site_label_1
_geom_angle_atom_site_label_2
_geom_angle_atom_site_label_3
_geom_angle
_geom_angle_site_symmetry_1
_geom_angle_site_symmetry_3
_geom_angle_publ_flag
O1 Cu1 N25 93.23(12) . . ?
O1 Cu1 N1 93.72(11) . . ?
N25 Cu1 N1 169.77(12) . . ?
O1 Cu1 N22 165.34(11) . . ?
N25 Cu1 N22 79.86(12) . . ?
N1 Cu1 N22 91.64(11) . . ?
O1 Cu1 N8 90.63(11) . . ?
N25 Cu1 N8 109.79(11) . . ?
N1 Cu1 N8 77.63(12) . . ?
N22 Cu1 N8 103.85(11) . . ?
C2 N1 C6 118.3(3) . . ?
C2 N1 Cu1 125.0(3) . . ?
C6 N1 Cu1 116.3(2) . . ?
N1 C2 C3 122.4(4) . . ?
N1 C2 H2 118.8 . . ?
C3 C2 H2 118.8 . . ?
C2 C3 C4 119.7(4) . . ?
C2 C3 H3 120.2 . . ?
C4 C3 H3 120.2 . . ?
C5 C4 C3 118.8(4) . . ?
C5 C4 H4 120.6 . . ?
C3 C4 H4 120.6 . . ?
C4 C5 C6 118.4(4) . . ?
C4 C5 H5 120.8 . . ?
C6 C5 H5 120.8 . . ?
N1 C6 C5 122.3(3) . . ?
N1 C6 C7 116.3(3) . . ?
C5 C6 C7 121.4(3) . . ?
N8 C7 C6 118.7(3) . . ?
N8 C7 H7 120.6 . . ?
C6 C7 H7 120.6 . . ?
C7 N8 C9 120.3(3) . . ?
C7 N8 Cu1 110.7(2) . . ?
C9 N8 Cu1 128.9(2) . . ?
C10 C9 C14 119.8(3) . . ?
C10 C9 N8 123.3(3) . . ?
C14 C9 N8 116.9(3) . . ?
C11 C10 C9 119.8(4) . . ?
C11 C10 H10 120.1 . . ?
C9 C10 H10 120.1 . . ?
C10 C11 C12 120.1(4) . . ?
C10 C11 H11 119.9 . . ?
C12 C11 H11 119.9 . . ?
C13 C12 C11 119.8(4) . . ?
C13 C12 S15 115.8(3) . . ?
C11 C12 S15 124.1(3) . . ?
C14 C13 C12 120.0(4) . . ?
C14 C13 H13 120.0 . . ?
C12 C13 H13 120.0 . . ?
C13 C14 C9 120.4(4) . . ?
C13 C14 H14 119.8 . . ?
C9 C14 H14 119.8 . . ?
C12 S15 C16 104.37(18) . 12_655 ?
C17 C16 C21 118.9(4) . . ?
C17 C16 S15 122.6(3) . 11_565 ?
C21 C16 S15 118.3(3) . 11_565 ?
C18 C17 C16 120.9(4) . . ?
C18 C17 H17 119.5 . . ?
C16 C17 H17 119.5 . . ?
C17 C18 C19 120.0(3) . . ?
C17 C18 H18 120.0 . . ?
C19 C18 H18 120.0 . . ?
C20 C19 C18 119.9(3) . . ?
C20 C19 N22 120.8(3) . . ?
C18 C19 N22 119.4(3) . . ?
C21 C20 C19 119.7(4) . . ?
C21 C20 H20 120.2 . . ?
C19 C20 H20 120.2 . . ?
C20 C21 C16 120.7(4) . . ?
C20 C21 H21 119.7 . . ?
C16 C21 H21 119.7 . . ?
C23 N22 C19 118.2(3) . . ?
C23 N22 Cu1 112.9(3) . . ?
C19 N22 Cu1 128.5(2) . . ?
N22 C23 C24 118.6(3) . . ?
N22 C23 H23 120.7 . . ?
C24 C23 H23 120.7 . . ?
N25 C24 C29 122.9(4) . . ?
N25 C24 C23 114.3(3) . . ?
C29 C24 C23 122.8(4) . . ?
C26 N25 C24 118.3(3) . . ?
C26 N25 Cu1 127.6(3) . . ?
C24 N25 Cu1 114.0(2) . . ?
N25 C26 C27 121.5(4) . . ?
N25 C26 H26 119.2 . . ?
C27 C26 H26 119.2 . . ?
C28 C27 C26 119.9(4) . . ?
C28 C27 H27 120.1 . . ?
C26 C27 H27 120.1 . . ?
C27 C28 C29 118.6(4) . . ?
C27 C28 H28 120.7 . . ?
C29 C28 H28 120.7 . . ?
C24 C29 C28 118.7(4) . . ?
C24 C29 H29 120.6 . . ?
C28 C29 H29 120.6 . . ?
O4 S1 O3 111.6(2) . . ?
O4 S1 O2 110.58(18) . . ?
O3 S1 O2 110.6(2) . . ?
O4 S1 O1 109.13(19) . . ?
O3 S1 O1 106.98(16) . . ?
O2 S1 O1 107.80(17) . . ?
S1 O1 Cu1 113.40(16) . . ?
O12W O3W O5W 115(2) . . ?
O10W O5W O7W 146.9(18) . . ?
O10W O5W O3W 90.4(15) . . ?
O7W O5W O3W 121.8(13) . . ?
O5W O10W O2W 118.5(19) . 17 ?

loop_
_geom_bond_atom_site_label_1
_geom_bond_atom_site_label_2
_geom_bond_distance
_geom_bond_site_symmetry_2
_geom_bond_publ_flag
Cu1 O1 1.972(3) . ?
Cu1 N25 2.025(3) . ?
Cu1 N1 2.025(3) . ?
Cu1 N22 2.063(3) . ?
Cu1 N8 2.245(3) . ?
N1 C2 1.335(5) . ?
N1 C6 1.351(5) . ?
C2 C3 1.373(6) . ?
C2 H2 0.9500 . ?
C3 C4 1.384(6) . ?
C3 H3 0.9500 . ?
C4 C5 1.383(6) . ?
C4 H4 0.9500 . ?
C5 C6 1.394(5) . ?
C5 H5 0.9500 . ?
C6 C7 1.468(5) . ?
C7 N8 1.273(5) . ?
C7 H7 0.9500 . ?
N8 C9 1.418(5) . ?
C9 C10 1.390(5) . ?
C9 C14 1.390(5) . ?
C10 C11 1.379(5) . ?
C10 H10 0.9500 . ?
C11 C12 1.398(5) . ?
C11 H11 0.9500 . ?
C12 C13 1.382(6) . ?
C12 S15 1.763(4) . ?
C13 C14 1.377(5) . ?
C13 H13 0.9500 . ?
C14 H14 0.9500 . ?
S15 C16 1.766(4) 12_655 ?
C16 C17 1.384(5) . ?
C16 C21 1.395(6) . ?
C16 S15 1.766(4) 11_565 ?
C17 C18 1.369(5) . ?
C17 H17 0.9500 . ?
C18 C19 1.393(5) . ?
C18 H18 0.9500 . ?
C19 C20 1.387(5) . ?
C19 N22 1.420(5) . ?
C20 C21 1.379(6) . ?
C20 H20 0.9500 . ?
C21 H21 0.9500 . ?
N22 C23 1.283(4) . ?
C23 C24 1.451(5) . ?
C23 H23 0.9500 . ?
C24 N25 1.350(5) . ?
C24 C29 1.378(5) . ?
N25 C26 1.332(5) . ?
C26 C27 1.399(6) . ?
C26 H26 0.9500 . ?
C27 C28 1.370(7) . ?
C27 H27 0.9500 . ?
C28 C29 1.387(6) . ?
C28 H28 0.9500 . ?
C29 H29 0.9500 . ?
S1 O4 1.437(3) . ?
S1 O3 1.465(4) . ?
S1 O2 1.468(3) . ?
S1 O1 1.522(3) . ?
O2W O10W 1.61(3) 18_545 ?
O3W O12W 0.84(2) . ?
O3W O5W 1.69(2) . ?
O5W O10W 1.43(3) . ?
O5W O7W 1.47(2) . ?
O10W O2W 1.61(3) 17 ?

loop_
_geom_torsion_atom_site_label_1
_geom_torsion_atom_site_label_2
_geom_torsion_atom_site_label_3
_geom_torsion_atom_site_label_4
_geom_torsion
_geom_torsion_site_symmetry_1
_geom_torsion_site_symmetry_2
_geom_torsion_site_symmetry_3
_geom_torsion_site_symmetry_4
_geom_torsion_publ_flag
O1 Cu1 N1 C2 -92.6(3) . . . . ?
N25 Cu1 N1 C2 40.1(8) . . . . ?
N22 Cu1 N1 C2 73.7(3) . . . . ?
N8 Cu1 N1 C2 177.5(3) . . . . ?
O1 Cu1 N1 C6 94.7(3) . . . . ?
N25 Cu1 N1 C6 -132.6(6) . . . . ?
N22 Cu1 N1 C6 -98.9(3) . . . . ?
N8 Cu1 N1 C6 4.9(2) . . . . ?
C6 N1 C2 C3 0.3(5) . . . . ?
Cu1 N1 C2 C3 -172.3(3) . . . . ?
N1 C2 C3 C4 0.1(6) . . . . ?
C2 C3 C4 C5 0.1(6) . . . . ?
C3 C4 C5 C6 -0.6(6) . . . . ?
C2 N1 C6 C5 -0.8(5) . . . . ?
Cu1 N1 C6 C5 172.4(3) . . . . ?
C2 N1 C6 C7 -180.0(3) . . . . ?
Cu1 N1 C6 C7 -6.8(4) . . . . ?
C4 C5 C6 N1 0.9(5) . . . . ?
C4 C5 C6 C7 -179.9(3) . . . . ?
N1 C6 C7 N8 4.8(5) . . . . ?
C5 C6 C7 N8 -174.4(3) . . . . ?
C6 C7 N8 C9 179.8(3) . . . . ?
C6 C7 N8 Cu1 -0.5(4) . . . . ?
O1 Cu1 N8 C7 -95.9(3) . . . . ?
N25 Cu1 N8 C7 170.4(2) . . . . ?
N1 Cu1 N8 C7 -2.3(2) . . . . ?
N22 Cu1 N8 C7 86.4(3) . . . . ?
O1 Cu1 N8 C9 83.7(3) . . . . ?
N25 Cu1 N8 C9 -10.0(3) . . . . ?
N1 Cu1 N8 C9 177.4(3) . . . . ?
N22 Cu1 N8 C9 -94.0(3) . . . . ?
C7 N8 C9 C10 -34.4(5) . . . . ?
Cu1 N8 C9 C10 146.0(3) . . . . ?
C7 N8 C9 C14 148.4(4) . . . . ?
Cu1 N8 C9 C14 -31.2(4) . . . . ?
C14 C9 C10 C11 0.6(6) . . . . ?
N8 C9 C10 C11 -176.5(3) . . . . ?
C9 C10 C11 C12 0.5(6) . . . . ?
C10 C11 C12 C13 -1.7(6) . . . . ?
C10 C11 C12 S15 172.4(3) . . . . ?
C11 C12 C13 C14 1.8(6) . . . . ?
S15 C12 C13 C14 -172.7(3) . . . . ?
C12 C13 C14 C9 -0.8(6) . . . . ?
C10 C9 C14 C13 -0.4(6) . . . . ?
N8 C9 C14 C13 176.9(3) . . . . ?
C13 C12 S15 C16 -156.1(3) . . . 12_655 ?
C11 C12 S15 C16 29.6(4) . . . 12_655 ?
C21 C16 C17 C18 0.9(6) . . . . ?
S15 C16 C17 C18 -173.0(3) 11_565 . . . ?
C16 C17 C18 C19 -0.6(5) . . . . ?
C17 C18 C19 C20 0.1(5) . . . . ?
C17 C18 C19 N22 -178.9(3) . . . . ?
C18 C19 C20 C21 0.2(6) . . . . ?
N22 C19 C20 C21 179.1(4) . . . . ?
C19 C20 C21 C16 0.1(7) . . . . ?
C17 C16 C21 C20 -0.6(7) . . . . ?
S15 C16 C21 C20 173.5(4) 11_565 . . . ?
C20 C19 N22 C23 47.8(5) . . . . ?
C18 C19 N22 C23 -133.2(3) . . . . ?
C20 C19 N22 Cu1 -124.1(3) . . . . ?
C18 C19 N22 Cu1 54.8(4) . . . . ?
O1 Cu1 N22 C23 -58.3(6) . . . . ?
N25 Cu1 N22 C23 4.4(2) . . . . ?
N1 Cu1 N22 C23 -169.8(3) . . . . ?
N8 Cu1 N22 C23 112.5(2) . . . . ?
O1 Cu1 N22 C19 114.0(5) . . . . ?
N25 Cu1 N22 C19 176.7(3) . . . . ?
N1 Cu1 N22 C19 2.5(3) . . . . ?
N8 Cu1 N22 C19 -75.2(3) . . . . ?
C19 N22 C23 C24 -179.1(3) . . . . ?
Cu1 N22 C23 C24 -5.9(4) . . . . ?
N22 C23 C24 N25 4.1(5) . . . . ?
N22 C23 C24 C29 -176.4(3) . . . . ?
C29 C24 N25 C26 -0.1(5) . . . . ?
C23 C24 N25 C26 179.4(3) . . . . ?
C29 C24 N25 Cu1 -179.5(3) . . . . ?
C23 C24 N25 Cu1 0.0(4) . . . . ?
O1 Cu1 N25 C26 -14.6(3) . . . . ?
N1 Cu1 N25 C26 -147.4(6) . . . . ?
N22 Cu1 N25 C26 178.4(3) . . . . ?
N8 Cu1 N25 C26 77.2(3) . . . . ?
O1 Cu1 N25 C24 164.7(2) . . . . ?
N1 Cu1 N25 C24 32.0(8) . . . . ?
N22 Cu1 N25 C24 -2.3(2) . . . . ?
N8 Cu1 N25 C24 -103.5(2) . . . . ?
C24 N25 C26 C27 0.4(5) . . . . ?
Cu1 N25 C26 C27 179.8(3) . . . . ?
N25 C26 C27 C28 -0.8(6) . . . . ?
C26 C27 C28 C29 0.9(6) . . . . ?
N25 C24 C29 C28 0.2(6) . . . . ?
C23 C24 C29 C28 -179.3(4) . . . . ?
C27 C28 C29 C24 -0.6(6) . . . . ?
O4 S1 O1 Cu1 -135.07(18) . . . . ?
O3 S1 O1 Cu1 -14.2(2) . . . . ?
O2 S1 O1 Cu1 104.8(2) . . . . ?
N25 Cu1 O1 S1 -85.43(17) . . . . ?
N1 Cu1 O1 S1 87.05(17) . . . . ?
N22 Cu1 O1 S1 -24.2(5) . . . . ?
N8 Cu1 O1 S1 164.70(17) . . . . ?
O12W O3W O5W O10W 144(3) . . . . ?
O12W O3W O5W O7W -45(3) . . . . ?
O7W O5W O10W O2W 126(3) . . . 17 ?
O3W O5W O10W O2W -67.3(19) . . . 17 ?
